data_1509787
loop_
_publ_author_name
'Chun Xiaohe'
'Chen Lili'
'Zhang Kanghou'

_publ_section_title
;
 The crystal structure, heat capacity (1.5-80 K) and magnetic
 susceptibility (1.6-300 K) of La Ag Ge and Ce Ag Ge
;
_journal_name_full 'Journal of Alloys Compd.'
_journal_page_first 231
_journal_page_last 233
_journal_paper_doi 10.1016/0925-8388(94)90794-3
_journal_volume 205
_journal_year 1994
_chemical_formula_sum 'Ag2 Cu3 Sm'
_space_group_IT_number 191
_symmetry_space_group_name_Hall '-P 6 2'
_symmetry_space_group_name_H-M 'P 6/m m m'
_cell_angle_alpha 90
_cell_angle_beta 90
_cell_angle_gamma 120
_cell_formula_units_Z 1
_cell_length_a 5.2
_cell_length_b 5.2
_cell_length_c 4.245
_cell_volume 99.407
_citation_journal_id_ASTM JALCEU
_cod_data_source_file silver2-3_54.cif
_cod_data_source_block Ag2Cu3Sm1
_cod_original_cell_volume 99.40654
_cod_original_formula_sum 'Ag2 Cu3 Sm1'
_cod_database_code 1509787

loop_
_symmetry_equiv_pos_as_xyz
x,y,z
x-y,x,z
-y,x-y,z
-x,-y,z
-x+y,-x,z
y,-x+y,z
-y,-x,-z
x-y,-y,-z
x,x-y,-z
y,x,-z
-x+y,y,-z
-x,-x+y,-z
-x,-y,-z
-x+y,-x,-z
y,-x+y,-z
x,y,-z
x-y,x,-z
-y,x-y,-z
y,x,z
-x+y,y,z
-x,-x+y,z
-y,-x,z
x-y,-y,z
x,x-y,z

loop_
_atom_site_label
_atom_site_type_symbol
_atom_site_fract_x
_atom_site_fract_y
_atom_site_fract_z
_atom_site_occupancy
_atom_site_U_iso_or_equiv
Cu1 Cu 0.3333 0.6667 0 0.6 0.0
Ag1 Ag 0.3333 0.6667 0 0.4 0.0
Ag2 Ag 0.5 0 0.5 0.4 0.0
Cu2 Cu 0.5 0 0.5 0.6 0.0
Sm1 Sm 0 0 0 1 0.0
